data_4340550
loop_
_publ_author_name
'Chakraborty, Prateeti'
'Adhikary, Jaydeep'
'Ghosh, Bipinbihari'
'Sanyal, Ria'
'Chattopadhyay, Shyamal Kumar'
'Bauz\'a, Antonio'
'Frontera, Antonio'
'Zangrando, Ennio'
'Das, Debasis'

_publ_section_title
;
 Relation between the Catalytic Efficiency of the Synthetic Analogues of
 Catechol Oxidase with Their Electrochemical Property in the Free State
 and Substrate-Bound State.
;
_journal_issue 16
_journal_name_full 'Inorganic chemistry'
_journal_page_first 8257
_journal_page_last 8269
_journal_paper_doi 10.1021/ic5005177
_journal_volume 53
_journal_year 2014
_chemical_formula_moiety 'C32 H46 Cu2 N4 O6, 4(N O3), 2(H2 O)'
_chemical_formula_sum 'C32 H50 Cu2 N8 O20'
_chemical_formula_weight 993.88
_chemical_name_systematic
; 
 ? 
;
_space_group_IT_number 2
_symmetry_cell_setting triclinic
_symmetry_space_group_name_Hall '-P 1'
_symmetry_space_group_name_H-M 'P -1'
_atom_sites_solution_hydrogens geom
_atom_sites_solution_primary direct
_atom_sites_solution_secondary difmap
_audit_creation_method SHELXL-97
_cell_angle_alpha 77.391(3)
_cell_angle_beta 89.205(3)
_cell_angle_gamma 66.130(3)
_cell_formula_units_Z 1
_cell_length_a 10.059(3)
_cell_length_b 10.470(3)
_cell_length_c 11.463(4)
_cell_measurement_temperature 296(2)
_cell_volume 1073.6(6)
_computing_cell_refinement 'BRUKER SMART'
_computing_data_collection 'BRUKER SMART'
_computing_data_reduction 'BRUKER SAINT'
_computing_molecular_graphics 'Ortep3 for Windows (Farrugia,1997)'
_computing_publication_material 'Wingx 1.80.05 (Farrugia, 1999)'
_computing_structure_refinement 'SHELX97 (Sheldrick, 2008)'
_computing_structure_solution 'SHELX97 (Sheldrick, 2008)'
_diffrn_ambient_temperature 296(2)
_diffrn_measured_fraction_theta_full 0.973
_diffrn_measured_fraction_theta_max 0.973
_diffrn_measurement_device_type 'BRUKER SMART APEX CCD DIFFRACTOMETER'
_diffrn_measurement_method 'OMEGA-PHI SCAN'
_diffrn_radiation_monochromator graphite
_diffrn_radiation_source 'fine-focus sealed tube'
_diffrn_radiation_type MoK\a
_diffrn_radiation_wavelength 0.71073
_diffrn_reflns_av_R_equivalents 0.0284
_diffrn_reflns_av_sigmaI/netI 0.0553
_diffrn_reflns_limit_h_max 12
_diffrn_reflns_limit_h_min -12
_diffrn_reflns_limit_k_max 12
_diffrn_reflns_limit_k_min -11
_diffrn_reflns_limit_l_max 13
_diffrn_reflns_limit_l_min -13
_diffrn_reflns_number 7278
_diffrn_reflns_theta_full 25.72
_diffrn_reflns_theta_max 25.72
_diffrn_reflns_theta_min 1.83
_exptl_absorpt_coefficient_mu 1.077
_exptl_absorpt_correction_T_max 0.7752
_exptl_absorpt_correction_T_min 0.6893
_exptl_absorpt_correction_type multi-scan
_exptl_absorpt_process_details 'BRUKER SADABS'
_exptl_crystal_colour green
_exptl_crystal_density_diffrn 1.537
_exptl_crystal_density_method 'not measured'
_exptl_crystal_description block
_exptl_crystal_F_000 516
_exptl_crystal_size_max 0.27
_exptl_crystal_size_mid 0.25
_exptl_crystal_size_min 0.25
_refine_diff_density_max 1.367
_refine_diff_density_min -0.525
_refine_diff_density_rms 0.106
_refine_ls_extinction_method none
_refine_ls_goodness_of_fit_ref 1.039
_refine_ls_hydrogen_treatment mixed
_refine_ls_matrix_type full
_refine_ls_number_parameters 300
_refine_ls_number_reflns 3993
_refine_ls_number_restraints 21
_refine_ls_restrained_S_all 1.037
_refine_ls_R_factor_all 0.1093
_refine_ls_R_factor_gt 0.0756
_refine_ls_shift/su_max 0.000
_refine_ls_shift/su_mean 0.000
_refine_ls_structure_factor_coef Fsqd
_refine_ls_weighting_details 'calc w=1/[\s^2^(Fo^2^)+(0.1506P)^2^+0.8400P] where P=(Fo^2^+2Fc^2^)/3'
_refine_ls_weighting_scheme calc
_refine_ls_wR_factor_gt 0.2114
_refine_ls_wR_factor_ref 0.2392
_reflns_number_gt 2599
_reflns_number_total 3993
_reflns_threshold_expression >2sigma(I)
_cod_data_source_file ic5005177_si_001.cif
_cod_data_source_block 3
_cod_depositor_comments
;
The following automatic conversions were performed:

'_exptl_absorpt_correction_type' value 'MULTI-SCAN' changed to
'multi-scan' according to
/usr/data/users/saulius/crontab/automatic-downloads/rss-feeds/ACS/lib/dictionaries/cif_core.dic
dictionary named 'cif_core.dic' version 2.4.2 from 2011-04-26.

Automatic conversion script
Id: cif_fix_values 2281 2013-09-26 08:29:07Z andrius 

 Adding full bibliography for 4340548--4340553.cif.
;
_cod_database_code 4340550

loop_
_symmetry_equiv_pos_as_xyz
'x, y, z'
'-x, -y, -z'

loop_
_atom_site_label
_atom_site_type_symbol
_atom_site_fract_x
_atom_site_fract_y
_atom_site_fract_z
_atom_site_U_iso_or_equiv
_atom_site_adp_type
_atom_site_occupancy
_atom_site_symmetry_multiplicity
_atom_site_calc_flag
_atom_site_refinement_flags
_atom_site_disorder_assembly
_atom_site_disorder_group
Cu1 Cu 0.35391(7) 0.11983(8) 0.45122(6) 0.0521(3) Uani 1 1 d . . .
N1 N 0.1739(5) 0.2080(5) 0.5266(4) 0.0528(12) Uani 1 1 d . A .
N2 N -0.1421(6) 0.3670(6) 0.2769(6) 0.0754(17) Uani 1 1 d . . .
O1 O 0.4614(4) -0.0012(5) 0.6025(3) 0.0555(11) Uani 1 1 d . . .
O2 O 0.7301(5) -0.2160(6) 0.7124(4) 0.0773(14) Uani 1 1 d . . .
O1W O 0.4211(8) 0.2973(7) 0.4561(9) 0.122(3) Uani 1 1 d D . .
H11 H 0.379(11) 0.385(4) 0.425(12) 0.183 Uiso 1 1 d D . .
H12 H 0.504(7) 0.281(11) 0.485(12) 0.183 Uiso 1 1 d D . .
C1 C 0.4132(6) -0.0153(7) 0.7101(5) 0.0487(14) Uani 1 1 d . . .
C2 C 0.5095(7) -0.1130(7) 0.8101(5) 0.0580(16) Uani 1 1 d . . .
C3 C 0.4566(8) -0.1249(8) 0.9243(6) 0.0674(18) Uani 1 1 d . . .
H3 H 0.5209 -0.1854 0.9904 0.081 Uiso 1 1 calc R . .
C4 C 0.3089(9) -0.0479(8) 0.9417(6) 0.0719(19) Uani 1 1 d . . .
C5 C 0.2202(8) 0.0436(8) 0.8458(6) 0.0652(18) Uani 1 1 d . . .
H5 H 0.1229 0.0957 0.8567 0.078 Uiso 1 1 calc R . .
C6 C 0.2671(7) 0.0652(7) 0.7280(5) 0.0541(15) Uani 1 1 d . . .
C7 C 0.1579(7) 0.1727(7) 0.6354(6) 0.0589(16) Uani 1 1 d . . .
H7 H 0.0659 0.2204 0.6598 0.071 Uiso 1 1 calc R . .
C8 C 0.0456(8) 0.3224(9) 0.4500(8) 0.081(2) Uani 1 1 d . . .
H8A H 0.0757 0.3885 0.3952 0.097 Uiso 1 1 calc R A .
H8B H -0.0244 0.3759 0.4996 0.097 Uiso 1 1 calc R . .
C9 C -0.0261(8) 0.2542(9) 0.3780(8) 0.086(2) Uani 1 1 d . A .
H9A H -0.0722 0.2030 0.4326 0.103 Uiso 1 1 calc R . .
H9B H 0.0492 0.1849 0.3425 0.103 Uiso 1 1 calc R . .
C10 C -0.1904(18) 0.2954(15) 0.2002(14) 0.071(4) Uiso 0.574(19) 1 d P A 1
H10A H -0.1098 0.2442 0.1572 0.085 Uiso 0.574(19) 1 calc PR A 1
H10B H -0.2212 0.2262 0.2498 0.085 Uiso 0.574(19) 1 calc PR A 1
C11 C -0.3096(17) 0.3992(15) 0.1159(13) 0.074(4) Uiso 0.574(19) 1 d P A 1
H11A H -0.2717 0.4557 0.0579 0.089 Uiso 0.574(19) 1 calc PR A 1
H11B H -0.3448 0.3475 0.0727 0.089 Uiso 0.574(19) 1 calc PR A 1
C12 C -0.4319(19) 0.496(2) 0.1635(16) 0.078(5) Uiso 0.574(19) 1 d P A 1
H12A H -0.4889 0.4453 0.2012 0.094 Uiso 0.574(19) 1 calc PR A 1
H12B H -0.4935 0.5729 0.0978 0.094 Uiso 0.574(19) 1 calc PR A 1
C13 C -0.391(2) 0.560(2) 0.2517(17) 0.091(5) Uiso 0.574(19) 1 d P A 1
H13A H -0.4763 0.6052 0.2931 0.109 Uiso 0.574(19) 1 calc PR A 1
H13B H -0.3633 0.6352 0.2089 0.109 Uiso 0.574(19) 1 calc PR A 1
C14 C -0.2705(15) 0.4584(14) 0.3424(12) 0.065(4) Uiso 0.574(19) 1 d P A 1
H14A H -0.3039 0.3960 0.3985 0.078 Uiso 0.574(19) 1 calc PR A 1
H14B H -0.2379 0.5107 0.3869 0.078 Uiso 0.574(19) 1 calc PR A 1
C10A C -0.238(3) 0.300(2) 0.236(2) 0.077(6) Uiso 0.426(19) 1 d P A 2
H10C H -0.2614 0.2448 0.3065 0.092 Uiso 0.426(19) 1 calc PR A 2
H10D H -0.1834 0.2349 0.1875 0.092 Uiso 0.426(19) 1 calc PR A 2
C11A C -0.390(3) 0.418(3) 0.160(2) 0.095(8) Uiso 0.426(19) 1 d P A 2
H11C H -0.3714 0.4480 0.0771 0.115 Uiso 0.426(19) 1 calc PR A 2
H11D H -0.4593 0.3753 0.1600 0.115 Uiso 0.426(19) 1 calc PR A 2
C12A C -0.448(3) 0.537(3) 0.211(3) 0.099(8) Uiso 0.426(19) 1 d P A 2
H12C H -0.4854 0.5085 0.2857 0.119 Uiso 0.426(19) 1 calc PR A 2
H12D H -0.5303 0.6103 0.1577 0.119 Uiso 0.426(19) 1 calc PR A 2
C13A C -0.353(2) 0.602(2) 0.2348(16) 0.061(5) Uiso 0.426(19) 1 d P A 2
H13C H -0.4056 0.6793 0.2739 0.074 Uiso 0.426(19) 1 calc PR A 2
H13D H -0.3241 0.6424 0.1598 0.074 Uiso 0.426(19) 1 calc PR A 2
C14A C -0.222(2) 0.496(2) 0.3125(19) 0.079(6) Uiso 0.426(19) 1 d P A 2
H14C H -0.1573 0.5416 0.3193 0.095 Uiso 0.426(19) 1 calc PR A 2
H14D H -0.2523 0.4708 0.3920 0.095 Uiso 0.426(19) 1 calc PR A 2
C15 C 0.2591(11) -0.0702(11) 1.0678(7) 0.102(3) Uani 1 1 d . . .
H15A H 0.2243 -0.1447 1.0799 0.153 Uiso 1 1 calc R . .
H15B H 0.1819 0.0175 1.0774 0.153 Uiso 1 1 calc R . .
H15C H 0.3396 -0.0974 1.1256 0.153 Uiso 1 1 calc R . .
C16 C 0.6586(8) -0.2015(9) 0.8037(6) 0.075(2) Uani 1 1 d . . .
H16 H 0.7108 -0.2564 0.8768 0.090 Uiso 1 1 calc R . .
N3 N 0.2339(7) -0.1365(7) 0.3934(6) 0.0722(16) Uani 1 1 d D . .
O21 O 0.2453(9) -0.0676(9) 0.4646(8) 0.095(3) Uani 0.763(16) 1 d PD . .
O22 O 0.118(2) -0.099(3) 0.335(2) 0.132(6) Uani 0.763(16) 1 d PD . .
O23 O 0.3386(10) -0.2531(10) 0.3915(11) 0.109(3) Uani 0.763(16) 1 d PD . .
O21A O 0.274(2) -0.0390(19) 0.364(2) 0.074(6) Uiso 0.237(16) 1 d PD . .
O22A O 0.124(4) -0.097(6) 0.325(5) 0.074(6) Uiso 0.237(16) 1 d PD . .
O23A O 0.304(3) -0.2625(19) 0.446(2) 0.074(6) Uiso 0.237(16) 1 d PD . .
N4 N 0.0298(18) 0.3715(10) 0.9019(9) 0.133(4) Uani 1 1 d . . .
O24 O 0.104(2) 0.3455(16) 0.9731(18) 0.363(16) Uani 1 1 d . . .
O25 O 0.0004(12) 0.4426(13) 0.8061(9) 0.185(4) Uani 1 1 d . . .
O26 O -0.0669(17) 0.3288(15) 0.9282(12) 0.222(7) Uani 1 1 d . . .
O2W O 0.2246(8) 0.5585(6) 0.3423(7) 0.110(2) Uani 1 1 d D . .
H21 H 0.166(11) 0.587(12) 0.280(7) 0.165 Uiso 1 1 d D . .
H22 H 0.265(12) 0.618(10) 0.332(10) 0.165 Uiso 1 1 d D . .

loop_
_atom_site_aniso_label
_atom_site_aniso_U_11
_atom_site_aniso_U_22
_atom_site_aniso_U_33
_atom_site_aniso_U_23
_atom_site_aniso_U_13
_atom_site_aniso_U_12
Cu1 0.0367(4) 0.0623(5) 0.0426(5) -0.0056(3) -0.0034(3) -0.0088(3)
N1 0.040(3) 0.056(3) 0.052(3) -0.009(2) 0.000(2) -0.011(2)
N2 0.038(3) 0.061(4) 0.118(5) -0.022(3) -0.010(3) -0.011(3)
O1 0.033(2) 0.075(3) 0.042(2) -0.0060(19) -0.0028(16) -0.0092(19)
O2 0.045(3) 0.104(4) 0.055(3) 0.003(2) -0.006(2) -0.012(2)
O1W 0.088(5) 0.077(4) 0.188(7) 0.002(4) -0.047(5) -0.035(4)
C1 0.046(3) 0.063(4) 0.037(3) -0.010(3) -0.001(2) -0.024(3)
C2 0.056(4) 0.071(4) 0.043(3) -0.009(3) -0.002(3) -0.024(3)
C3 0.070(4) 0.080(5) 0.045(3) -0.007(3) -0.001(3) -0.027(4)
C4 0.088(5) 0.075(5) 0.051(4) -0.017(3) 0.018(4) -0.031(4)
C5 0.071(4) 0.071(4) 0.057(4) -0.021(3) 0.019(3) -0.030(4)
C6 0.056(4) 0.063(4) 0.049(3) -0.021(3) 0.009(3) -0.027(3)
C7 0.041(3) 0.065(4) 0.067(4) -0.027(3) 0.005(3) -0.012(3)
C8 0.060(4) 0.083(5) 0.087(5) -0.019(4) -0.004(4) -0.015(4)
C9 0.059(5) 0.076(5) 0.106(6) -0.002(4) -0.023(4) -0.022(4)
C15 0.117(7) 0.110(7) 0.060(5) -0.013(4) 0.036(5) -0.033(6)
C16 0.059(4) 0.099(6) 0.047(4) 0.002(4) -0.009(3) -0.022(4)
N3 0.067(4) 0.067(4) 0.087(4) -0.017(4) 0.007(3) -0.032(3)
O21 0.094(6) 0.100(6) 0.114(8) -0.051(5) 0.012(5) -0.050(5)
O22 0.092(7) 0.172(10) 0.135(11) -0.042(8) -0.028(7) -0.051(7)
O23 0.084(6) 0.097(6) 0.140(9) -0.047(6) 0.006(6) -0.021(5)
N4 0.218(13) 0.082(6) 0.074(6) -0.006(4) -0.007(7) -0.042(7)
O24 0.40(2) 0.209(13) 0.290(18) -0.100(13) -0.267(19) 0.097(14)
O25 0.193(10) 0.219(11) 0.118(7) -0.011(8) -0.035(7) -0.072(9)
O26 0.284(16) 0.204(12) 0.212(14) -0.034(10) 0.110(12) -0.145(12)
O2W 0.099(5) 0.071(4) 0.151(6) -0.024(4) -0.033(4) -0.027(3)

loop_
_atom_type_symbol
_atom_type_description
_atom_type_scat_dispersion_real
_atom_type_scat_dispersion_imag
_atom_type_scat_source
C C 0.0033 0.0016 'International Tables Vol C Tables 4.2.6.8 and 6.1.1.4'
H H 0.0000 0.0000 'International Tables Vol C Tables 4.2.6.8 and 6.1.1.4'
N N 0.0061 0.0033 'International Tables Vol C Tables 4.2.6.8 and 6.1.1.4'
O O 0.0106 0.0060 'International Tables Vol C Tables 4.2.6.8 and 6.1.1.4'
Cu Cu 0.3201 1.2651 'International Tables Vol C Tables 4.2.6.8 and 6.1.1.4'

loop_
_geom_angle_atom_site_label_1
_geom_angle_atom_site_label_2
_geom_angle_atom_site_label_3
_geom_angle
_geom_angle_site_symmetry_1
_geom_angle_site_symmetry_3
O1 Cu1 O2 170.23(19) . 2_656
O1 Cu1 O1 78.48(18) . 2_656
O2 Cu1 O1 92.30(19) 2_656 2_656
O1 Cu1 N1 93.28(18) . .
O2 Cu1 N1 95.5(2) 2_656 .
O1 Cu1 N1 169.84(19) 2_656 .
O1 Cu1 O1W 94.7(3) . .
O2 Cu1 O1W 89.1(3) 2_656 .
O1 Cu1 O1W 93.9(3) 2_656 .
N1 Cu1 O1W 92.6(3) . .
O1 Cu1 Cu1 39.36(12) . 2_656
O2 Cu1 Cu1 131.34(15) 2_656 2_656
O1 Cu1 Cu1 39.12(11) 2_656 2_656
N1 Cu1 Cu1 132.37(15) . 2_656
O1W Cu1 Cu1 95.60(18) . 2_656
C7 N1 C8 117.0(6) . .
C7 N1 Cu1 124.6(4) . .
C8 N1 Cu1 118.4(5) . .
C14A N2 C10 129.3(11) . .
C14A N2 C10A 113.1(13) . .
C14A N2 C9 111.7(10) . .
C10 N2 C9 110.6(7) . .
C10A N2 C9 109.4(9) . .
C10 N2 C14 111.5(9) . .
C10A N2 C14 89.8(10) . .
C9 N2 C14 105.7(7) . .
C1 O1 Cu1 128.5(4) . .
C1 O1 Cu1 129.1(4) . 2_656
Cu1 O1 Cu1 101.52(18) . 2_656
C16 O2 Cu1 124.0(4) . 2_656
Cu1 O1W H11 130(7) . .
Cu1 O1W H12 122(7) . .
H11 O1W H12 107(4) . .
O1 C1 C6 121.1(5) . .
O1 C1 C2 119.9(5) . .
C6 C1 C2 119.0(5) . .
C3 C2 C16 116.5(6) . .
C3 C2 C1 119.1(6) . .
C16 C2 C1 124.5(6) . .
C2 C3 C4 121.9(6) . .
C2 C3 H3 119.0 . .
C4 C3 H3 119.0 . .
C5 C4 C3 117.8(6) . .
C5 C4 C15 123.5(8) . .
C3 C4 C15 118.8(7) . .
C4 C5 C6 123.4(7) . .
C4 C5 H5 118.3 . .
C6 C5 H5 118.3 . .
C1 C6 C5 118.7(6) . .
C1 C6 C7 125.1(5) . .
C5 C6 C7 116.2(6) . .
N1 C7 C6 127.2(6) . .
N1 C7 H7 116.4 . .
C6 C7 H7 116.4 . .
N1 C8 C9 109.5(6) . .
N1 C8 H8A 109.8 . .
C9 C8 H8A 109.8 . .
N1 C8 H8B 109.8 . .
C9 C8 H8B 109.8 . .
H8A C8 H8B 108.2 . .
C8 C9 N2 112.9(6) . .
C8 C9 H9A 109.0 . .
N2 C9 H9A 109.0 . .
C8 C9 H9B 109.0 . .
N2 C9 H9B 109.0 . .
H9A C9 H9B 107.8 . .
C11 C10 N2 110.4(11) . .
C11 C10 H10A 109.6 . .
N2 C10 H10A 109.6 . .
C11 C10 H10B 109.6 . .
N2 C10 H10B 109.6 . .
H10A C10 H10B 108.1 . .
C12 C11 C10 117.1(13) . .
C12 C11 H11A 108.0 . .
C10 C11 H11A 108.0 . .
C12 C11 H11B 108.0 . .
C10 C11 H11B 108.0 . .
H11A C11 H11B 107.3 . .
C11 C12 C13 113.8(14) . .
C11 C12 H12A 108.8 . .
C13 C12 H12A 108.8 . .
C11 C12 H12B 108.8 . .
C13 C12 H12B 108.8 . .
H12A C12 H12B 107.7 . .
C12 C13 C14 115.1(14) . .
C12 C13 H13A 108.5 . .
C14 C13 H13A 108.5 . .
C12 C13 H13B 108.5 . .
C14 C13 H13B 108.5 . .
H13A C13 H13B 107.5 . .
C13 C14 N2 108.8(11) . .
C13 C14 H14A 109.9 . .
N2 C14 H14A 109.9 . .
C13 C14 H14B 109.9 . .
N2 C14 H14B 109.9 . .
H14A C14 H14B 108.3 . .
N2 C10A C11A 113.8(16) . .
N2 C10A H10C 108.8 . .
C11A C10A H10C 108.8 . .
N2 C10A H10D 108.8 . .
C11A C10A H10D 108.8 . .
H10C C10A H10D 107.7 . .
C12A C11A C10A 110(2) . .
C12A C11A H11C 109.8 . .
C10A C11A H11C 109.8 . .
C12A C11A H11D 109.8 . .
C10A C11A H11D 109.8 . .
H11C C11A H11D 108.2 . .
C11A C12A C13A 118(2) . .
C11A C12A H12C 107.8 . .
C13A C12A H12C 107.8 . .
C11A C12A H12D 107.8 . .
C13A C12A H12D 107.8 . .
H12C C12A H12D 107.1 . .
C12A C13A C14A 111.0(18) . .
C12A C13A H13C 109.4 . .
C14A C13A H13C 109.4 . .
C12A C13A H13D 109.4 . .
C14A C13A H13D 109.4 . .
H13C C13A H13D 108.0 . .
N2 C14A C13A 117.5(16) . .
N2 C14A H14C 107.9 . .
C13A C14A H14C 107.9 . .
N2 C14A H14D 107.9 . .
C13A C14A H14D 107.9 . .
H14C C14A H14D 107.2 . .
C4 C15 H15A 109.5 . .
C4 C15 H15B 109.5 . .
H15A C15 H15B 109.5 . .
C4 C15 H15C 109.5 . .
H15A C15 H15C 109.5 . .
H15B C15 H15C 109.5 . .
O2 C16 C2 128.9(6) . .
O2 C16 H16 115.6 . .
C2 C16 H16 115.6 . .
O21A N3 O23A 129.5(18) . .
O21A N3 O22A 104(3) . .
O23A N3 O22A 123(3) . .
O22 N3 O21 120.6(16) . .
O22 N3 O23 120.7(16) . .
O21 N3 O23 118.4(8) . .
O24 N4 O25 138(3) . .
O24 N4 O26 113(2) . .
O25 N4 O26 108.3(16) . .
H21 O2W H22 104(3) . .

loop_
_geom_bond_atom_site_label_1
_geom_bond_atom_site_label_2
_geom_bond_distance
_geom_bond_site_symmetry_2
Cu1 O1 1.940(4) .
Cu1 O2 1.944(4) 2_656
Cu1 O1 1.951(4) 2_656
Cu1 N1 1.957(5) .
Cu1 O1W 2.231(6) .
Cu1 Cu1 3.0137(14) 2_656
N1 C7 1.248(8) .
N1 C8 1.482(8) .
N2 C14A 1.41(2) .
N2 C10 1.471(15) .
N2 C10A 1.53(2) .
N2 C9 1.557(9) .
N2 C14 1.559(14) .
O1 C1 1.320(7) .
O1 Cu1 1.951(4) 2_656
O2 C16 1.263(8) .
O2 Cu1 1.944(4) 2_656
O1W H11 0.84(2) .
O1W H12 0.84(2) .
C1 C6 1.405(9) .
C1 C2 1.420(8) .
C2 C3 1.406(9) .
C2 C16 1.420(10) .
C3 C4 1.411(10) .
C3 H3 0.9300 .
C4 C5 1.341(10) .
C4 C15 1.524(10) .
C5 C6 1.426(9) .
C5 H5 0.9300 .
C6 C7 1.453(9) .
C7 H7 0.9300 .
C8 C9 1.550(11) .
C8 H8A 0.9700 .
C8 H8B 0.9700 .
C9 H9A 0.9700 .
C9 H9B 0.9700 .
C10 C11 1.440(19) .
C10 H10A 0.9700 .
C10 H10B 0.9700 .
C11 C12 1.43(2) .
C11 H11A 0.9700 .
C11 H11B 0.9700 .
C12 C13 1.47(3) .
C12 H12A 0.9700 .
C12 H12B 0.9700 .
C13 C14 1.48(2) .
C13 H13A 0.9700 .
C13 H13B 0.9700 .
C14 H14A 0.9700 .
C14 H14B 0.9700 .
C10A C11A 1.63(3) .
C10A H10C 0.9700 .
C10A H10D 0.9700 .
C11A C12A 1.40(3) .
C11A H11C 0.9700 .
C11A H11D 0.9700 .
C12A C13A 1.43(3) .
C12A H12C 0.9700 .
C12A H12D 0.9700 .
C13A C14A 1.48(3) .
C13A H13C 0.9700 .
C13A H13D 0.9700 .
C14A H14C 0.9700 .
C14A H14D 0.9700 .
C15 H15A 0.9600 .
C15 H15B 0.9600 .
C15 H15C 0.9600 .
C16 H16 0.9300 .
N3 O22 1.226(9) .
N3 O21A 1.227(13) .
N3 O23A 1.229(14) .
N3 O21 1.236(8) .
N3 O22A 1.236(15) .
N3 O23 1.253(8) .
O21 O21A 1.19(2) .
O23 O23A 0.72(2) .
N4 O24 1.027(14) .
N4 O25 1.150(11) .
N4 O26 1.235(17) .
O2W H21 0.85(2) .
O2W H22 0.86(2) .

loop_
_geom_torsion_atom_site_label_1
_geom_torsion_atom_site_label_2
_geom_torsion_atom_site_label_3
_geom_torsion_atom_site_label_4
_geom_torsion
_geom_torsion_site_symmetry_1
_geom_torsion_site_symmetry_4
O1 Cu1 N1 C7 -4.2(6) . .
O2 Cu1 N1 C7 171.5(6) 2_656 .
O1 Cu1 N1 C7 31.2(14) 2_656 .
O1W Cu1 N1 C7 -99.1(6) . .
Cu1 Cu1 N1 C7 0.9(7) 2_656 .
O1 Cu1 N1 C8 177.3(5) . .
O2 Cu1 N1 C8 -6.9(5) 2_656 .
O1 Cu1 N1 C8 -147.3(10) 2_656 .
O1W Cu1 N1 C8 82.4(5) . .
Cu1 Cu1 N1 C8 -177.6(4) 2_656 .
O1 Cu1 O1 C1 -170.0(6) 2_656 .
N1 Cu1 O1 C1 4.0(5) . .
O1W Cu1 O1 C1 96.9(6) . .
Cu1 Cu1 O1 C1 -170.0(6) 2_656 .
O1 Cu1 O1 Cu1 0.0 2_656 2_656
N1 Cu1 O1 Cu1 174.0(2) . 2_656
O1W Cu1 O1 Cu1 -93.1(3) . 2_656
Cu1 O1 C1 C6 -1.5(9) . .
Cu1 O1 C1 C6 -168.8(4) 2_656 .
Cu1 O1 C1 C2 178.6(4) . .
Cu1 O1 C1 C2 11.2(8) 2_656 .
O1 C1 C2 C3 179.1(6) . .
C6 C1 C2 C3 -0.9(9) . .
O1 C1 C2 C16 -0.9(10) . .
C6 C1 C2 C16 179.2(7) . .
C16 C2 C3 C4 -176.9(7) . .
C1 C2 C3 C4 3.2(11) . .
C2 C3 C4 C5 -3.1(12) . .
C2 C3 C4 C15 178.1(7) . .
C3 C4 C5 C6 0.8(11) . .
C15 C4 C5 C6 179.5(7) . .
O1 C1 C6 C5 178.8(6) . .
C2 C1 C6 C5 -1.3(9) . .
O1 C1 C6 C7 -2.4(10) . .
C2 C1 C6 C7 177.6(6) . .
C4 C5 C6 C1 1.4(11) . .
C4 C5 C6 C7 -177.6(7) . .
C8 N1 C7 C6 -179.3(6) . .
Cu1 N1 C7 C6 2.2(10) . .
C1 C6 C7 N1 2.0(11) . .
C5 C6 C7 N1 -179.1(7) . .
C7 N1 C8 C9 -102.0(8) . .
Cu1 N1 C8 C9 76.5(7) . .
N1 C8 C9 N2 -168.5(6) . .
C14A N2 C9 C8 -37.1(14) . .
C10 N2 C9 C8 171.5(10) . .
C10A N2 C9 C8 -163.1(12) . .
C14 N2 C9 C8 -67.7(10) . .
C14A N2 C10 C11 28(2) . .
C10A N2 C10 C11 82(3) . .
C9 N2 C10 C11 173.2(11) . .
C14 N2 C10 C11 55.9(14) . .
N2 C10 C11 C12 -52.2(19) . .
C10 C11 C12 C13 46(2) . .
C11 C12 C13 C14 -45(2) . .
C12 C13 C14 N2 48.7(19) . .
C14A N2 C14 C13 79(2) . .
C10 N2 C14 C13 -54.8(14) . .
C10A N2 C14 C13 -65.0(14) . .
C9 N2 C14 C13 -175.1(11) . .
C14A N2 C10A C11A 38(2) . .
C10 N2 C10A C11A -99(3) . .
C9 N2 C10A C11A 163.6(16) . .
C14 N2 C10A C11A 57.0(18) . .
N2 C10A C11A C12A -40(3) . .
C10A C11A C12A C13A 50(3) . .
C11A C12A C13A C14A -56(3) . .
C10 N2 C14A C13A -24(3) . .
C10A N2 C14A C13A -45(2) . .
C9 N2 C14A C13A -169.0(15) . .
C14 N2 C14A C13A -85(2) . .
C12A C13A C14A N2 52(3) . .
Cu1 O2 C16 C2 -2.4(13) 2_656 .
C3 C2 C16 O2 176.4(8) . .
C1 C2 C16 O2 -3.7(13) . .
O22 N3 O21 O21A -92(2) . .
O23A N3 O21 O21A 128(2) . .
O22A N3 O21 O21A -85(4) . .
O23 N3 O21 O21A 95.3(16) . .
O22 N3 O23 O23A -101(3) . .
O21A N3 O23 O23A 134(3) . .
O21 N3 O23 O23A 72(3) . .
O22A N3 O23 O23A -108(4) . .
O22 N3 O21A O21 115.8(18) . .
O23A N3 O21A O21 -81(2) . .
O22A N3 O21A O21 121(3) . .
O23 N3 O21A O21 -112.2(11) . .
O22 N3 O23A O23 100(3) . .
O21A N3 O23A O23 -61(4) . .
O21 N3 O23A O23 -121(3) . .
O22A N3 O23A O23 93(5) . .
